data_7027025
loop_
_publ_author_name
'Deacon, Glen B.'
'G\"ortler, Bernd'
'Junk, Peter C.'
'Lork, Enno'
'Mews, R\"udiger'
'Petersen, Jan'
'Zemva, Boris'

_publ_section_title
;
 Syntheses and structures of some homoleptic acetonitrile lanthanoid(III)
 complexes
;
_journal_issue 22
_journal_name_full 'Journal of the Chemical Society, Dalton Transactions'
_journal_page_first 3887
_journal_paper_doi 10.1039/a805793a
_journal_year 1998
_chemical_formula_sum 'C20 H30 As3 F18 La N10'
_chemical_formula_weight 1116.21
_chemical_name_systematic
; 
 ? 
;
_space_group_IT_number 14
_symmetry_cell_setting monoclinic
_symmetry_space_group_name_Hall '-P 2yn'
_symmetry_space_group_name_H-M 'P 1 21/n 1'
_atom_sites_solution_hydrogens geom
_atom_sites_solution_primary direct
_atom_sites_solution_secondary difmap
_audit_creation_method SHELXL-97
_cell_angle_alpha 90.00
_cell_angle_beta 103.590(10)
_cell_angle_gamma 90.00
_cell_formula_units_Z 4
_cell_length_a 12.6740(10)
_cell_length_b 20.534(2)
_cell_length_c 16.3120(10)
_cell_measurement_reflns_used 63
_cell_measurement_temperature 173(2)
_cell_measurement_theta_max 17.467
_cell_measurement_theta_min 14.840
_cell_volume 4126.3(6)
_computing_cell_refinement 'Siemens XSCANS'
_computing_data_collection 'Siemens XSCANS'
_computing_data_reduction 'Siemens XSCANS'
_computing_molecular_graphics 'Siemens SHELXTL'
_computing_publication_material 'SHELXL-97 (Sheldrick, 1997)'
_computing_structure_refinement 'SHELXL-97 (Sheldrick, 1997)'
_computing_structure_solution 'SHELXS-97 (Sheldrick, 1990)'
_diffrn_ambient_temperature 173(2)
_diffrn_measured_fraction_theta_full 0.540
_diffrn_measured_fraction_theta_max 0.540
_diffrn_measurement_device_type 'Siemens P4'
_diffrn_measurement_method '2\q/\w scans'
_diffrn_radiation_monochromator graphite
_diffrn_radiation_source 'normal-focus sealed tube'
_diffrn_radiation_type MoK\a
_diffrn_radiation_wavelength 0.71073
_diffrn_reflns_av_R_equivalents 0.0464
_diffrn_reflns_av_sigmaI/netI 0.0850
_diffrn_reflns_limit_h_max 16
_diffrn_reflns_limit_h_min -1
_diffrn_reflns_limit_k_max 26
_diffrn_reflns_limit_k_min -26
_diffrn_reflns_limit_l_max 20
_diffrn_reflns_limit_l_min -1
_diffrn_reflns_number 10468
_diffrn_reflns_theta_full 27.50
_diffrn_reflns_theta_max 27.50
_diffrn_reflns_theta_min 2.52
_diffrn_standards_decay_% 'random variation +/-2.0'
_diffrn_standards_interval_count 197
_diffrn_standards_number 3
_exptl_absorpt_coefficient_mu 3.532
_exptl_absorpt_correction_T_max 0.3324
_exptl_absorpt_correction_T_min 0.1432
_exptl_absorpt_correction_type refdelf
_exptl_absorpt_process_details 'Walker & Stuart, 1983'
_exptl_crystal_colour colourless
_exptl_crystal_density_diffrn 1.797
_exptl_crystal_density_method 'not measured'
_exptl_crystal_description plate
_exptl_crystal_F_000 2152
_exptl_crystal_size_max 0.9
_exptl_crystal_size_mid 0.45
_exptl_crystal_size_min 0.4
_refine_diff_density_max 0.440
_refine_diff_density_min -0.489
_refine_diff_density_rms 0.068
_refine_ls_extinction_method none
_refine_ls_goodness_of_fit_ref 0.826
_refine_ls_hydrogen_treatment refU
_refine_ls_matrix_type fullcycle
_refine_ls_number_parameters 588
_refine_ls_number_reflns 5126
_refine_ls_number_restraints 198
_refine_ls_restrained_S_all 0.825
_refine_ls_R_factor_all 0.0814
_refine_ls_R_factor_gt 0.0391
_refine_ls_shift/su_max 0.046
_refine_ls_shift/su_mean 0.002
_refine_ls_structure_factor_coef Fsqd
_refine_ls_weighting_details 'calc w=1/[\s^2^(Fo^2^)+(0.0387P)^2^+0.0000P] where P=(Fo^2^+2Fc^2^)/3'
_refine_ls_weighting_scheme calc
_refine_ls_wR_factor_gt 0.0793
_refine_ls_wR_factor_ref 0.0879
_reflns_number_gt 2967
_reflns_number_total 5126
_reflns_threshold_expression >2sigma(I)
_cod_data_source_file 805793asup1.cif
_cod_data_source_block pet33
_cod_depositor_comments
;
The following automatic conversions were performed:
'_atom_site_symetry_multiplicity' tag replaced with
'_atom_site_symmetry_multiplicity'.

Automatic conversion script
Id: cif_correct_tags 1440 2010-10-19 06:21:57Z saulius 
;
_cod_original_sg_symbol_H-M P2(1)/n
_cod_database_code 7027025

loop_
_symmetry_equiv_pos_as_xyz
'x, y, z'
'-x+1/2, y+1/2, -z+1/2'
'-x, -y, -z'
'x-1/2, -y-1/2, z-1/2'

loop_
_atom_site_label
_atom_site_type_symbol
_atom_site_fract_x
_atom_site_fract_y
_atom_site_fract_z
_atom_site_U_iso_or_equiv
_atom_site_adp_type
_atom_site_occupancy
_atom_site_symmetry_multiplicity
_atom_site_calc_flag
_atom_site_refinement_flags
La1 La 0.78627(4) 0.146049(17) 0.15208(2) 0.03850(17) Uani 1 1 d .
N1 N 0.8001(6) 0.1427(3) 0.3165(4) 0.049(3) Uani 1 1 d .
C1 C 0.8112(9) 0.1391(3) 0.3850(5) 0.052(4) Uani 1 1 d .
C10 C 0.8267(10) 0.1357(4) 0.4782(5) 0.082(5) Uani 1 1 d .
H10A H 0.9045 0.1357 0.5050 0.135(7) Uiso 1 1 calc R
H10B H 0.7938 0.0956 0.4932 0.135(7) Uiso 1 1 calc R
H10C H 0.7922 0.1734 0.4978 0.135(7) Uiso 1 1 calc R
N2 N 0.8192(5) 0.2672(3) 0.2055(4) 0.049(3) Uani 1 1 d .
C2 C 0.8221(6) 0.3206(3) 0.2192(4) 0.048(3) Uani 1 1 d .
C20 C 0.8267(8) 0.3900(3) 0.2404(5) 0.067(4) Uani 1 1 d .
H20A H 0.7564 0.4103 0.2156 0.135(7) Uiso 1 1 calc R
H20B H 0.8834 0.4111 0.2181 0.135(7) Uiso 1 1 calc R
H20C H 0.8433 0.3952 0.3019 0.135(7) Uiso 1 1 calc R
N3 N 0.9969(5) 0.1509(3) 0.2097(5) 0.057(3) Uani 1 1 d .
C3 C 1.0875(7) 0.1475(4) 0.2208(6) 0.058(4) Uani 1 1 d .
C30 C 1.2094(7) 0.1424(4) 0.2330(6) 0.084(5) Uani 1 1 d .
H30A H 1.2359 0.1040 0.2674 0.135(7) Uiso 1 1 calc R
H30B H 1.2439 0.1815 0.2616 0.135(7) Uiso 1 1 calc R
H30C H 1.2272 0.1383 0.1779 0.135(7) Uiso 1 1 calc R
N4 N 0.6268(5) 0.0595(3) 0.1309(4) 0.054(3) Uani 1 1 d .
C4 C 0.5477(8) 0.0330(3) 0.1193(6) 0.062(4) Uani 1 1 d .
C40 C 0.4430(7) 0.0000(4) 0.1070(6) 0.097(5) Uani 1 1 d .
H40A H 0.4374 -0.0210 0.1598 0.135(7) Uiso 1 1 calc R
H40B H 0.4369 -0.0331 0.0628 0.135(7) Uiso 1 1 calc R
H40C H 0.3843 0.0318 0.0902 0.135(7) Uiso 1 1 calc R
N5 N 0.6457(5) 0.1768(3) 0.0126(4) 0.057(3) Uani 1 1 d .
C5 C 0.5887(6) 0.2016(3) -0.0414(5) 0.048(3) Uani 1 1 d .
C50 C 0.5183(6) 0.2349(3) -0.1121(5) 0.069(4) Uani 1 1 d .
H50A H 0.5272 0.2821 -0.1044 0.135(7) Uiso 1 1 calc R
H50B H 0.4426 0.2231 -0.1150 0.135(7) Uiso 1 1 calc R
H50C H 0.5376 0.2221 -0.1646 0.135(7) Uiso 1 1 calc R
N6 N 0.8326(8) 0.0746(3) 0.0310(4) 0.052(4) Uani 1 1 d .
C6 C 0.8594(10) 0.0543(4) -0.0225(6) 0.054(5) Uani 1 1 d .
C60 C 0.8959(9) 0.0261(4) -0.0938(5) 0.082(5) Uani 1 1 d .
H60A H 0.8410 0.0340 -0.1461 0.135(7) Uiso 1 1 calc R
H60B H 0.9067 -0.0209 -0.0852 0.135(7) Uiso 1 1 calc R
H60C H 0.9645 0.0465 -0.0977 0.135(7) Uiso 1 1 calc R
N7 N 0.6145(6) 0.1979(3) 0.1827(6) 0.056(4) Uani 1 1 d .
C7 C 0.5393(8) 0.2220(4) 0.1983(9) 0.064(5) Uani 1 1 d .
C70 C 0.4446(9) 0.2556(5) 0.2186(9) 0.105(7) Uani 1 1 d .
H70A H 0.4591 0.2635 0.2795 0.135(7) Uiso 1 1 calc R
H70B H 0.3799 0.2282 0.2012 0.135(7) Uiso 1 1 calc R
H70C H 0.4324 0.2972 0.1885 0.135(7) Uiso 1 1 calc R
N8 N 0.8765(7) 0.2172(3) 0.0533(4) 0.058(3) Uani 1 1 d .
C8 C 0.9156(9) 0.2524(4) 0.0187(6) 0.056(4) Uani 1 1 d .
C80 C 0.9685(9) 0.2995(4) -0.0248(6) 0.087(5) Uani 1 1 d .
H80A H 0.9134 0.3236 -0.0658 0.135(7) Uiso 1 1 calc R
H80B H 1.0168 0.2767 -0.0541 0.135(7) Uiso 1 1 calc R
H80C H 1.0109 0.3300 0.0163 0.135(7) Uiso 1 1 calc R
N9 N 0.8682(5) 0.0344(2) 0.2201(4) 0.054(3) Uani 1 1 d .
C9 C 0.9185(7) -0.0039(3) 0.2588(5) 0.055(4) Uani 1 1 d .
C90 C 0.9853(8) -0.0546(4) 0.3099(6) 0.078(5) Uani 1 1 d .
H90A H 0.9543 -0.0975 0.2924 0.135(7) Uiso 1 1 calc R
H90B H 0.9867 -0.0476 0.3696 0.135(7) Uiso 1 1 calc R
H90C H 1.0594 -0.0524 0.3018 0.135(7) Uiso 1 1 calc R
N10 N 0.4629(9) 0.1027(5) 0.2915(7) 0.123(6) Uani 1 1 d .
C100 C 0.5032(9) 0.0693(5) 0.3399(8) 0.096(6) Uani 1 1 d .
C101 C 0.5420(14) 0.0291(5) 0.4059(9) 0.285(17) Uani 1 1 d .
H10D H 0.5672 0.0550 0.4572 0.135(7) Uiso 1 1 calc R
H10E H 0.6027 0.0037 0.3949 0.135(7) Uiso 1 1 calc R
H10F H 0.4843 -0.0004 0.4133 0.135(7) Uiso 1 1 calc R
As1 As 0.17871(8) 0.08956(4) 0.48521(6) 0.0658(4) Uani 1 1 d .
F1 F 0.3069(5) 0.1012(2) 0.5432(3) 0.095(3) Uani 1 1 d .
F2 F 0.1309(5) 0.1419(2) 0.5506(3) 0.091(3) Uani 1 1 d .
F3 F 0.0516(5) 0.0815(3) 0.4265(4) 0.128(3) Uani 1 1 d .
F4 F 0.1957(6) 0.1548(3) 0.4243(3) 0.110(3) Uani 1 1 d .
F5 F 0.1670(6) 0.0269(2) 0.5493(4) 0.122(4) Uani 1 1 d .
F6 F 0.2229(7) 0.0376(3) 0.4237(4) 0.150(5) Uani 1 1 d .
As2 As 0.21979(8) 0.14948(4) 0.96233(5) 0.0738(5) Uani 1 1 d D
As3 As 0.67910(7) 0.12903(4) 0.71146(6) 0.0765(5) Uani 1 1 d D
F7 F 0.3406(5) 0.1381(6) 0.9512(6) 0.214(14) Uani 0.50 1 d PD
F8 F 0.2626(10) 0.2070(3) 1.0280(6) 0.35(3) Uani 0.50 1 d PD
F9 F 0.2412(9) 0.0979(4) 1.0384(4) 0.161(10) Uani 0.50 1 d PD
F10 F 0.1985(8) 0.2009(4) 0.8863(4) 0.149(8) Uani 0.50 1 d PDU
F11 F 0.1768(9) 0.0918(3) 0.8966(6) 0.148(10) Uani 0.50 1 d PD
F12 F 0.0989(5) 0.1607(5) 0.9736(6) 0.25(2) Uani 0.50 1 d PD
F13 F 0.1340(11) 0.1994(6) 0.9879(6) 0.41(4) Uani 0.50 1 d PD
F14 F 0.3093(9) 0.1683(7) 1.0476(5) 0.200(12) Uani 0.50 1 d PD
F15 F 0.1319(8) 0.1298(7) 0.8770(5) 0.213(13) Uani 0.50 1 d PD
F16 F 0.3062(11) 0.0993(6) 0.9374(5) 0.260(19) Uani 0.50 1 d PD
F17 F 0.2652(12) 0.2070(6) 0.9121(6) 0.27(2) Uani 0.50 1 d PD
F18 F 0.1758(13) 0.0912(7) 1.0125(7) 0.64(3) Uani 0.50 1 d PD
F19 F 0.6744(6) 0.0533(3) 0.7186(6) 0.171(11) Uani 0.50 1 d PD
F20 F 0.6847(6) 0.2046(3) 0.7052(7) 0.226(18) Uani 0.50 1 d PD
F21 F 0.6784(10) 0.1228(5) 0.6162(4) 0.259(12) Uani 0.50 1 d PDU
F22 F 0.5528(5) 0.1322(4) 0.6891(7) 0.254(13) Uani 0.50 1 d PD
F23 F 0.8060(5) 0.1258(4) 0.7346(7) 0.225(15) Uani 0.50 1 d PD
F24 F 0.6804(9) 0.1348(5) 0.8073(4) 0.206(13) Uani 0.50 1 d PD
F25 F 0.7738(7) 0.1554(3) 0.7969(4) 0.204(13) Uani 0.50 1 d PD
F26 F 0.7219(7) 0.0512(3) 0.7330(5) 0.089(6) Uani 0.50 1 d PD
F27 F 0.7702(7) 0.1384(5) 0.6506(6) 0.278(17) Uani 0.50 1 d PD
F28 F 0.5852(7) 0.1027(3) 0.6258(5) 0.162(10) Uani 0.50 1 d PD
F29 F 0.6365(8) 0.2069(3) 0.6898(6) 0.30(2) Uani 0.50 1 d PD
F30 F 0.5884(8) 0.1197(6) 0.7722(7) 0.341(18) Uani 0.50 1 d PDU

loop_
_atom_site_aniso_label
_atom_site_aniso_U_11
_atom_site_aniso_U_22
_atom_site_aniso_U_33
_atom_site_aniso_U_23
_atom_site_aniso_U_13
_atom_site_aniso_U_12
La1 0.0365(2) 0.04077(19) 0.0368(2) 0.0020(2) 0.0058(2) 0.0023(2)
N1 0.045(5) 0.060(4) 0.045(3) 0.006(3) 0.020(5) 0.012(4)
C1 0.063(8) 0.044(4) 0.053(5) 0.004(4) 0.019(7) 0.014(5)
C10 0.121(11) 0.089(6) 0.046(5) 0.017(5) 0.039(9) 0.030(7)
N2 0.055(4) 0.050(3) 0.046(4) 0.000(3) 0.019(5) -0.007(4)
C2 0.048(5) 0.053(4) 0.043(4) -0.001(4) 0.009(5) 0.000(4)
C20 0.092(8) 0.047(4) 0.063(5) 0.003(4) 0.023(8) -0.006(5)
N3 0.042(4) 0.071(4) 0.058(5) 0.004(4) 0.012(5) 0.000(4)
C3 0.046(5) 0.071(5) 0.056(7) -0.007(5) 0.008(7) -0.010(5)
C30 0.038(5) 0.156(9) 0.065(7) -0.022(7) 0.025(8) -0.008(6)
N4 0.052(4) 0.043(3) 0.067(5) -0.001(3) 0.016(6) -0.003(3)
C4 0.071(6) 0.047(4) 0.059(6) 0.005(4) 0.000(7) -0.005(5)
C40 0.076(7) 0.098(6) 0.101(8) 0.027(7) -0.011(9) -0.047(6)
N5 0.057(5) 0.070(4) 0.041(3) 0.013(3) 0.002(5) 0.016(4)
C5 0.037(5) 0.055(4) 0.053(5) 0.002(4) 0.012(6) 0.001(4)
C50 0.054(6) 0.076(5) 0.065(6) 0.022(4) -0.010(6) 0.003(4)
N6 0.066(6) 0.053(4) 0.042(4) -0.007(3) 0.023(7) 0.013(5)
C6 0.061(8) 0.046(5) 0.054(5) 0.001(4) 0.014(9) 0.018(5)
C60 0.089(9) 0.096(7) 0.064(6) 0.002(6) 0.021(9) 0.018(7)
N7 0.043(5) 0.076(5) 0.060(5) -0.006(5) 0.032(7) -0.005(4)
C7 0.059(6) 0.049(5) 0.088(9) -0.014(6) 0.028(11) 0.008(5)
C70 0.082(8) 0.094(8) 0.162(13) 0.015(9) 0.074(14) 0.018(7)
N8 0.078(6) 0.052(4) 0.048(4) 0.010(3) 0.023(6) -0.007(4)
C8 0.070(8) 0.057(5) 0.051(5) 0.013(4) 0.035(8) 0.014(6)
C80 0.107(10) 0.085(6) 0.089(7) 0.025(6) 0.064(11) 0.015(7)
N9 0.057(5) 0.048(3) 0.054(4) 0.006(3) 0.008(5) 0.010(3)
C9 0.064(6) 0.044(4) 0.053(5) 0.003(4) 0.008(6) 0.002(4)
C90 0.081(8) 0.076(5) 0.079(6) 0.019(5) 0.023(9) 0.021(6)
N10 0.100(8) 0.115(8) 0.168(12) 0.006(8) 0.061(12) -0.008(7)
C100 0.085(9) 0.081(7) 0.116(10) -0.028(7) 0.013(10) 0.030(6)
C101 0.37(3) 0.073(7) 0.29(2) -0.011(11) -0.17(2) 0.032(12)
As1 0.0727(7) 0.0647(5) 0.0565(5) -0.0025(5) 0.0082(7) 0.0060(5)
F1 0.080(4) 0.109(4) 0.091(4) 0.016(3) 0.010(5) -0.004(4)
F2 0.122(6) 0.081(3) 0.078(3) -0.013(3) 0.039(6) 0.016(4)
F3 0.087(4) 0.164(5) 0.117(5) -0.054(5) -0.007(6) 0.011(4)
F4 0.140(6) 0.122(4) 0.073(3) 0.031(3) 0.031(6) 0.032(5)
F5 0.142(7) 0.067(3) 0.162(6) 0.027(4) 0.047(8) -0.006(4)
F6 0.179(9) 0.129(5) 0.133(6) -0.061(5) 0.017(9) 0.030(6)
As2 0.1007(9) 0.0552(5) 0.0746(6) -0.0073(5) 0.0389(9) -0.0131(6)
As3 0.0651(7) 0.0750(6) 0.0994(8) 0.0047(6) 0.0397(10) 0.0025(5)
F7 0.048(8) 0.38(3) 0.22(3) 0.00(2) 0.031(17) -0.033(15)
F8 0.76(9) 0.118(14) 0.157(19) -0.057(12) 0.06(3) -0.18(3)
F9 0.24(2) 0.129(11) 0.150(13) 0.088(11) 0.12(2) 0.102(14)
F10 0.161(14) 0.180(14) 0.125(10) 0.091(10) 0.070(13) 0.009(12)
F11 0.171(18) 0.129(12) 0.171(18) -0.082(12) 0.095(19) -0.059(14)
F12 0.132(14) 0.133(15) 0.55(6) 0.05(2) 0.22(4) 0.065(13)
F13 0.71(8) 0.27(3) 0.26(3) -0.05(3) 0.13(6) 0.36(4)
F14 0.20(2) 0.32(3) 0.073(9) -0.058(16) 0.019(16) -0.04(2)
F15 0.087(11) 0.29(3) 0.22(2) -0.124(19) -0.047(16) 0.012(15)
F16 0.45(4) 0.216(19) 0.084(11) 0.001(11) 0.01(2) 0.24(2)
F17 0.34(4) 0.21(2) 0.23(2) 0.048(18) -0.01(3) -0.19(2)
F18 1.10(7) 0.39(3) 0.34(4) 0.10(4) -0.02(7) -0.580
F19 0.125(13) 0.196(17) 0.200(19) 0.031(15) 0.055(18) -0.118(12)
F20 0.115(11) 0.052(8) 0.51(5) 0.083(16) 0.06(2) 0.016(8)
F21 0.33(2) 0.291(18) 0.179(14) 0.129(14) 0.118(17) 0.060(17)
F22 0.070(9) 0.47(3) 0.178(19) 0.02(2) -0.061(13) -0.009(15)
F23 0.181(18) 0.126(12) 0.35(3) 0.067(18) 0.02(3) 0.057(13)
F24 0.24(2) 0.173(14) 0.147(15) -0.094(12) -0.064(18) 0.099(15)
F25 0.26(3) 0.241(18) 0.075(9) -0.067(10) -0.030(14) -0.116(18)
F26 0.119(11) 0.065(6) 0.070(7) 0.014(6) -0.007(9) 0.018(7)
F27 0.26(3) 0.44(3) 0.151(16) -0.13(2) 0.08(2) -0.25(3)
F28 0.157(14) 0.120(9) 0.146(13) 0.035(9) -0.094(13) -0.073(9)
F29 0.41(3) 0.118(14) 0.30(3) 0.019(16) -0.10(3) 0.156(18)
F30 0.35(3) 0.34(2) 0.36(2) -0.044(18) 0.130(19) 0.000(18)

loop_
_atom_type_symbol
_atom_type_description
_atom_type_scat_dispersion_real
_atom_type_scat_dispersion_imag
_atom_type_scat_source
C C 0.0033 0.0016 'International Tables Vol C Tables 4.2.6.8 and 6.1.1.4'
H H 0.0000 0.0000 'International Tables Vol C Tables 4.2.6.8 and 6.1.1.4'
N N 0.0061 0.0033 'International Tables Vol C Tables 4.2.6.8 and 6.1.1.4'
F F 0.0171 0.0103 'International Tables Vol C Tables 4.2.6.8 and 6.1.1.4'
As As 0.0499 2.0058 'International Tables Vol C Tables 4.2.6.8 and 6.1.1.4'
La La -0.2871 2.4523 'International Tables Vol C Tables 4.2.6.8 and 6.1.1.4'

loop_
_geom_angle_atom_site_label_1
_geom_angle_atom_site_label_2
_geom_angle_atom_site_label_3
_geom_angle
_geom_angle_publ_flag
N7 La1 N3 138.8(2) y
N7 La1 N5 68.6(3) y
N3 La1 N5 137.1(3) y
N7 La1 N8 113.5(3) y
N3 La1 N8 69.2(2) y
N5 La1 N8 68.8(2) y
N7 La1 N6 136.3(3) y
N3 La1 N6 84.4(3) y
N5 La1 N6 73.1(2) y
N8 La1 N6 69.2(2) y
N7 La1 N2 67.7(2) y
N3 La1 N2 77.1(2) y
N5 La1 N2 94.71(16) y
N8 La1 N2 67.7(2) y
N6 La1 N2 136.7(3) y
N7 La1 N1 70.9(3) y
N3 La1 N1 79.5(3) y
N5 La1 N1 139.2(2) y
N8 La1 N1 134.52(19) y
N6 La1 N1 140.48(18) y
N2 La1 N1 73.88(19) y
N7 La1 N9 122.9(3) y
N3 La1 N9 67.41(19) y
N5 La1 N9 133.84(16) y
N8 La1 N9 123.6(2) y
N6 La1 N9 72.4(2) y
N2 La1 N9 131.45(15) y
N1 La1 N9 68.1(2) y
N7 La1 N4 69.5(2) y
N3 La1 N4 138.95(18) y
N5 La1 N4 72.92(19) y
N8 La1 N4 136.13(19) y
N6 La1 N4 80.0(3) y
N2 La1 N4 137.0(2) y
N1 La1 N4 88.9(2) y
N9 La1 N4 71.71(17) y
C1 N1 La1 175.8(8) y
N1 C1 C10 178.9(9) y
C2 N2 La1 170.7(5) y
N2 C2 C20 177.9(9) y
C3 N3 La1 167.2(8) y
N3 C3 C30 178.3(12) y
C4 N4 La1 167.0(5) y
N4 C4 C40 177.5(12) y
C5 N5 La1 166.9(5) y
N5 C5 C50 177.9(9) y
C6 N6 La1 168.1(9) y
N6 C6 C60 179.2(9) y
C7 N7 La1 178.1(9) y
N7 C7 C70 177.7(10) y
C8 N8 La1 172.0(7) y
N8 C8 C80 178.5(9) y
C9 N9 La1 165.0(5) y
N9 C9 C90 179.9(12) y
N10 C100 C101 171.8(18) ?
F6 As1 F3 90.4(3) ?
F6 As1 F5 88.6(4) ?
F3 As1 F5 93.7(3) ?
F6 As1 F1 90.8(3) ?
F3 As1 F1 177.5(3) ?
F5 As1 F1 88.5(3) ?
F6 As1 F4 92.6(4) ?
F3 As1 F4 88.9(3) ?
F5 As1 F4 177.1(3) ?
F1 As1 F4 88.8(3) ?
F6 As1 F2 178.3(4) ?
F3 As1 F2 89.1(3) ?
F5 As1 F2 89.8(3) ?
F1 As1 F2 89.8(3) ?
F4 As1 F2 89.0(3) ?
F7 As2 F10 90.0(2) ?
F7 As2 F12 179.8(3) ?
F10 As2 F12 90.14(19) ?
F7 As2 F8 90.1(2) ?
F10 As2 F8 90.05(19) ?
F12 As2 F8 90.0(2) ?
F7 As2 F11 90.0(2) ?
F10 As2 F11 90.0(2) ?
F12 As2 F11 89.9(2) ?
F8 As2 F11 179.9(3) ?
F7 As2 F9 89.93(19) ?
F10 As2 F9 179.9(3) ?
F12 As2 F9 89.9(2) ?
F8 As2 F9 90.0(2) ?
F11 As2 F9 89.91(19) ?
F7 As2 F15 110.4(5) ?
F10 As2 F15 62.7(4) ?
F12 As2 F15 69.6(6) ?
F8 As2 F15 144.8(5) ?
F11 As2 F15 35.2(5) ?
F9 As2 F15 117.2(4) ?
F7 As2 F17 65.5(6) ?
F10 As2 F17 31.0(5) ?
F12 As2 F17 114.6(6) ?
F8 As2 F17 72.3(5) ?
F11 As2 F17 107.8(5) ?
F9 As2 F17 149.0(5) ?
F15 As2 F17 90.1(2) ?
F7 As2 F13 147.2(6) ?
F10 As2 F13 77.4(6) ?
F12 As2 F13 33.0(6) ?
F8 As2 F13 60.2(5) ?
F11 As2 F13 119.8(5) ?
F9 As2 F13 102.7(6) ?
F15 As2 F13 90.7(4) ?
F17 As2 F13 90.5(4) ?
F7 As2 F18 113.6(7) ?
F10 As2 F18 149.5(5) ?
F12 As2 F18 66.2(7) ?
F8 As2 F18 108.0(5) ?
F11 As2 F18 71.9(5) ?
F9 As2 F18 30.5(5) ?
F15 As2 F18 90.0(2) ?
F17 As2 F18 179.1(8) ?
F13 As2 F18 90.3(4) ?
F7 As2 F14 68.7(6) ?
F10 As2 F14 117.6(4) ?
F12 As2 F14 111.3(6) ?
F8 As2 F14 36.1(5) ?
F11 As2 F14 143.9(5) ?
F9 As2 F14 62.4(4) ?
F15 As2 F14 179.0(8) ?
F17 As2 F14 90.0(2) ?
F13 As2 F14 90.3(4) ?
F18 As2 F14 89.9(2) ?
F7 As2 F16 32.8(6) ?
F10 As2 F16 103.0(5) ?
F12 As2 F16 147.1(6) ?
F8 As2 F16 119.6(5) ?
F11 As2 F16 60.5(5) ?
F9 As2 F16 76.9(5) ?
F15 As2 F16 89.7(4) ?
F17 As2 F16 89.7(4) ?
F13 As2 F16 179.6(3) ?
F18 As2 F16 89.4(4) ?
F14 As2 F16 89.4(4) ?
F22 As3 F21 90.3(2) ?
F22 As3 F20 90.2(2) ?
F21 As3 F20 90.3(2) ?
F22 As3 F19 90.2(2) ?
F21 As3 F19 90.1(2) ?
F20 As3 F19 179.4(3) ?
F22 As3 F24 90.0(2) ?
F21 As3 F24 179.5(3) ?
F20 As3 F24 90.0(2) ?
F19 As3 F24 89.6(2) ?
F22 As3 F23 179.6(3) ?
F21 As3 F23 90.1(2) ?
F20 As3 F23 89.8(2) ?
F19 As3 F23 89.7(2) ?
F24 As3 F23 89.6(2) ?
F22 As3 F30 48.8(4) ?
F21 As3 F30 136.8(4) ?
F20 As3 F30 101.4(6) ?
F19 As3 F30 78.6(6) ?
F24 As3 F30 43.4(4) ?
F23 As3 F30 130.8(4) ?
F22 As3 F28 48.5(4) ?
F21 As3 F28 46.7(4) ?
F20 As3 F28 107.3(4) ?
F19 As3 F28 73.3(4) ?
F24 As3 F28 133.5(4) ?
F23 As3 F28 131.9(4) ?
F30 As3 F28 90.31(19) ?
F22 As3 F29 69.7(4) ?
F21 As3 F29 86.7(6) ?
F20 As3 F29 20.9(4) ?
F19 As3 F29 159.6(4) ?
F24 As3 F29 93.7(6) ?
F23 As3 F29 110.4(4) ?
F30 As3 F29 90.08(19) ?
F28 As3 F29 90.09(18) ?
F22 As3 F26 110.4(4) ?
F21 As3 F26 93.2(5) ?
F20 As3 F26 159.0(4) ?
F19 As3 F26 20.5(4) ?
F24 As3 F26 86.3(5) ?
F23 As3 F26 69.5(4) ?
F30 As3 F26 90.03(19) ?
F28 As3 F26 89.96(17) ?
F29 As3 F26 179.9(3) ?
F22 As3 F25 131.9(4) ?
F21 As3 F25 133.0(4) ?
F20 As3 F25 72.7(4) ?
F19 As3 F25 106.7(4) ?
F24 As3 F25 46.9(4) ?
F23 As3 F25 47.8(4) ?
F30 As3 F25 90.09(19) ?
F28 As3 F25 179.6(2) ?
F29 As3 F25 89.97(18) ?
F26 As3 F25 89.99(18) ?
F22 As3 F27 131.3(4) ?
F21 As3 F27 43.3(4) ?
F20 As3 F27 78.5(6) ?
F19 As3 F27 101.5(6) ?
F24 As3 F27 136.5(4) ?
F23 As3 F27 49.1(4) ?
F30 As3 F27 179.9(3) ?
F28 As3 F27 89.76(18) ?
F29 As3 F27 89.90(19) ?
F26 As3 F27 89.99(19) ?
F25 As3 F27 89.84(19) ?
F16 F7 As2 75.0(8) ?
F16 F7 F17 115.5(9) ?
As2 F7 F17 57.7(4) ?
F14 F8 As2 73.1(6) ?
F14 F8 F13 121.3(10) ?
As2 F8 F13 60.5(4) ?
F18 F9 As2 75.8(8) ?
F18 F9 F14 127.5(15) ?
As2 F9 F14 59.3(4) ?
F17 F10 As2 75.6(8) ?
F17 F10 F15 126.0(12) ?
As2 F10 F15 59.1(4) ?
F15 F11 As2 73.1(7) ?
F15 F11 F16 120.9(9) ?
As2 F11 F16 60.4(4) ?
F13 F12 As2 74.6(8) ?
F13 F12 F18 114.8(10) ?
As2 F12 F18 57.4(4) ?
F12 F13 F8 124.9(10) ?
F12 F13 As2 72.5(7) ?
F8 F13 As2 59.4(5) ?
F8 F14 As2 70.9(7) ?
F8 F14 F9 113.9(11) ?
As2 F14 F9 58.3(4) ?
F11 F15 As2 71.7(6) ?
F11 F15 F10 115.1(9) ?
As2 F15 F10 58.2(4) ?
F7 F16 As2 72.3(7) ?
F7 F16 F11 124.2(10) ?
As2 F16 F11 59.1(4) ?
F10 F17 As2 73.4(7) ?
F10 F17 F7 116.8(12) ?
As2 F17 F7 56.8(5) ?
F9 F18 As2 73.7(7) ?
F9 F18 F12 116.1(14) ?
As2 F18 F12 56.3(5) ?
F26 F19 As3 92.8(9) ?
F29 F20 As3 92.6(10) ?
F27 F21 F28 146.4(8) ?
F27 F21 As3 74.7(5) ?
F28 F21 As3 72.4(4) ?
F28 F22 F30 126.7(8) ?
F28 F22 As3 71.2(4) ?
F30 F22 As3 71.0(4) ?
F25 F23 F27 126.4(8) ?
F25 F23 As3 71.5(4) ?
F27 F23 As3 70.7(4) ?
F30 F24 F25 145.4(8) ?
F30 F24 As3 74.1(5) ?
F25 F24 As3 72.0(4) ?
F24 F25 F23 113.7(6) ?
F24 F25 As3 61.1(4) ?
F23 F25 As3 60.8(4) ?
F19 F26 As3 66.8(8) ?
F21 F27 F23 118.3(8) ?
F21 F27 As3 62.0(4) ?
F23 F27 As3 60.2(4) ?
F21 F28 F22 113.7(7) ?
F21 F28 As3 61.0(4) ?
F22 F28 As3 60.3(3) ?
F20 F29 As3 66.6(8) ?
F24 F30 F22 118.9(8) ?
F24 F30 As3 62.5(4) ?
F22 F30 As3 60.2(4) ?

loop_
_geom_bond_atom_site_label_1
_geom_bond_atom_site_label_2
_geom_bond_distance
_geom_bond_publ_flag
La1 N7 2.575(9) y
La1 N3 2.616(6) y
La1 N5 2.616(4) y
La1 N8 2.629(9) y
La1 N6 2.635(8) y
La1 N2 2.636(5) y
La1 N1 2.648(7) y
La1 N9 2.650(5) y
La1 N4 2.653(7) y
N1 C1 1.095(11) y
C1 C10 1.488(12) ?
N2 C2 1.119(7) y
C2 C20 1.465(9) ?
N3 C3 1.122(11) y
C3 C30 1.514(13) ?
N4 C4 1.117(11) y
C4 C40 1.462(12) ?
N5 C5 1.121(6) y
C5 C50 1.453(7) ?
N6 C6 1.091(14) y
C6 C60 1.468(15) ?
N7 C7 1.154(15) y
C7 C70 1.488(17) ?
N8 C8 1.102(12) y
C8 C80 1.455(14) ?
N9 C9 1.110(7) y
C9 C90 1.472(8) ?
N10 C100 1.079(11) ?
C100 C101 1.353(13) ?
As1 F6 1.649(8) ?
As1 F3 1.677(5) ?
As1 F5 1.685(6) ?
As1 F1 1.694(5) ?
As1 F4 1.711(6) ?
As1 F2 1.723(6) ?
As2 F7 1.602(6) ?
As2 F10 1.602(6) ?
As2 F12 1.602(6) ?
As2 F8 1.602(6) ?
As2 F11 1.604(6) ?
As2 F9 1.605(6) ?
As2 F15 1.616(7) ?
As2 F17 1.619(7) ?
As2 F13 1.620(7) ?
As2 F18 1.622(7) ?
As2 F14 1.622(7) ?
As2 F16 1.624(7) ?
As3 F22 1.557(6) ?
As3 F21 1.557(6) ?
As3 F20 1.559(6) ?
As3 F19 1.562(6) ?
As3 F24 1.564(6) ?
As3 F23 1.565(6) ?
As3 F30 1.696(5) ?
As3 F28 1.697(5) ?
As3 F29 1.697(5) ?
As3 F26 1.698(5) ?
As3 F25 1.700(5) ?
As3 F27 1.701(5) ?
F7 F16 0.910(15) ?
F7 F17 1.743(15) ?
F8 F14 0.998(15) ?
F8 F13 1.615(13) ?
F9 F18 0.849(14) ?
F9 F14 1.673(11) ?
F10 F17 0.860(12) ?
F10 F15 1.675(10) ?
F11 F15 0.974(13) ?
F11 F16 1.626(12) ?
F12 F13 0.914(15) ?
F12 F18 1.761(17) ?
F19 F26 0.594(11) ?
F20 F29 0.605(11) ?
F21 F27 1.209(11) ?
F21 F28 1.295(11) ?
F22 F28 1.342(10) ?
F22 F30 1.349(11) ?
F23 F25 1.328(11) ?
F23 F27 1.363(11) ?
F24 F30 1.212(10) ?
F24 F25 1.305(11) ?
